data_2018980
loop_
_publ_author_name
'Arkhipov, Sergey G.'
'Zakharov, Boris A.'
'Boldyreva, Elena V.'

_publ_section_title
;
 Semi-maleate salts of <small>L</small>- and <small>DL</small>-serinium:
 the first example of chiral and racemic serinium salts with the same
 composition and stoichiometry
;
_journal_coeditor_code OV3025
_journal_issue 5
_journal_name_full 'Acta Crystallographica Section C'
_journal_page_first 517
_journal_page_last 521
_journal_paper_doi 10.1107/S0108270113006720
_journal_volume 69
_journal_year 2013
_chemical_formula_iupac 'C3 H8 N O3 + , C4 H3 O4 -'
_chemical_formula_moiety 'C3 H8 N O3 +, C4 H3 O4 -'
_chemical_formula_sum 'C7 H11 N O7'
_chemical_formula_weight 221.17
_chemical_name_common '<i>L</i>-Serinium semi-maleate'
_chemical_name_systematic
;
<i>L</i>-Serinium semi-maleate
;
_space_group_crystal_system monoclinic
_space_group_IT_number 4
_space_group_name_Hall 'P 2yb'
_space_group_name_H-M_alt 'P 1 21 1'
_symmetry_space_group_name_Hall 'P 2yb'
_symmetry_space_group_name_H-M 'P 1 21 1'
_atom_sites_solution_hydrogens geom
_atom_sites_solution_primary direct
_atom_sites_solution_secondary difmap
_audit_creation_method SHELXL97
_cell_angle_alpha 90.00
_cell_angle_beta 97.094(14)
_cell_angle_gamma 90.00
_cell_formula_units_Z 2
_cell_length_a 6.9527(11)
_cell_length_b 6.5631(10)
_cell_length_c 10.4284(19)
_cell_measurement_reflns_used 3393
_cell_measurement_temperature 297(2)
_cell_measurement_theta_max 29.56
_cell_measurement_theta_min 2.96
_cell_volume 472.22(14)
_computing_cell_refinement 'X-AREA (Stoe & Cie, 2006)'
_computing_data_collection 'X-AREA (Stoe & Cie, 2006)'
_computing_data_reduction 'X-RED (Stoe & Cie, 2006)'
_computing_molecular_graphics 'Mercury (Macrae <i>et al.</i>, 2008)'
_computing_publication_material
;
Mercury (Macrae <i>et al.</i>, 2008), PLATON (Spek, 2009) and
publCIF (Westrip, 2010)
;
_computing_structure_refinement 'SHELXL97 (Sheldrick, 2008)'
_computing_structure_solution 'SHELXS97 (Sheldrick, 2008)'
_diffrn_ambient_temperature 297(2)
_diffrn_detector_area_resol_mean 6.67
_diffrn_measured_fraction_theta_full 0.993
_diffrn_measured_fraction_theta_max 0.993
_diffrn_measurement_device '2-circle goniometer'
_diffrn_measurement_device_type 'Stoe IPDS II'
_diffrn_measurement_method 'rotation method'
_diffrn_radiation_monochromator graphite
_diffrn_radiation_source 'fine-focus sealed tube'
_diffrn_radiation_type MoK\a
_diffrn_radiation_wavelength 0.71073
_diffrn_reflns_av_R_equivalents 0.0208
_diffrn_reflns_av_sigmaI/netI 0.0463
_diffrn_reflns_limit_h_max 9
_diffrn_reflns_limit_h_min -9
_diffrn_reflns_limit_k_max 8
_diffrn_reflns_limit_k_min -8
_diffrn_reflns_limit_l_max 12
_diffrn_reflns_limit_l_min -14
_diffrn_reflns_number 3648
_diffrn_reflns_theta_full 29.13
_diffrn_reflns_theta_max 29.13
_diffrn_reflns_theta_min 2.95
_exptl_absorpt_coefficient_mu 0.142
_exptl_absorpt_correction_type none
_exptl_crystal_colour colourless
_exptl_crystal_density_diffrn 1.555
_exptl_crystal_density_method 'not measured'
_exptl_crystal_description block
_exptl_crystal_F_000 232
_exptl_crystal_size_max 0.3
_exptl_crystal_size_mid 0.25
_exptl_crystal_size_min 0.1
_refine_diff_density_max 0.165
_refine_diff_density_min -0.155
_refine_ls_extinction_method none
_refine_ls_goodness_of_fit_ref 0.932
_refine_ls_hydrogen_treatment refall
_refine_ls_matrix_type full
_refine_ls_number_parameters 180
_refine_ls_number_reflns 2508
_refine_ls_number_restraints 1
_refine_ls_restrained_S_all 0.932
_refine_ls_R_factor_all 0.0603
_refine_ls_R_factor_gt 0.0390
_refine_ls_shift/su_max 0.000
_refine_ls_shift/su_mean 0.000
_refine_ls_structure_factor_coef Fsqd
_refine_ls_weighting_details 'calc w = 1/[\s^2^(Fo^2^)+(0.0324P)^2^+0.0000P] where P=(Fo^2^+2Fc^2^)/3'
_refine_ls_weighting_scheme calc
_refine_ls_wR_factor_gt 0.0646
_refine_ls_wR_factor_ref 0.0699
_reflns_number_gt 1905
_reflns_number_total 2508
_reflns_threshold_expression I>2\s(I)
_cod_data_source_file ov3025.cif
_cod_data_source_block I
_cod_original_cell_volume 472.22(13)
_cod_database_code 2018980
_cod_database_fobs_code 2018980

loop_
_symmetry_equiv_pos_as_xyz
'x, y, z'
'-x, y+1/2, -z'

loop_
_atom_site_type_symbol
_atom_site_label
_atom_site_fract_x
_atom_site_fract_y
_atom_site_fract_z
_atom_site_U_iso_or_equiv
_atom_site_adp_type
_atom_site_calc_flag
_atom_site_occupancy
_atom_site_symmetry_multiplicity
C C1 0.4842(2) 0.3859(3) 0.78079(16) 0.0276(4) Uani d 1 1
N N1 0.7020(2) 0.5822(3) 0.93427(16) 0.0319(4) Uani d 1 1
H H1A 0.649(4) 0.524(4) 1.003(3) 0.056(7) Uiso d 1 1
H H1B 0.820(3) 0.619(3) 0.958(2) 0.033(5) Uiso d 1 1
H H1C 0.627(3) 0.692(3) 0.915(2) 0.039(6) Uiso d 1 1
O O1 0.45363(17) 0.3166(2) 0.66314(11) 0.0389(3) Uani d 1 1
H H1 0.322(4) 0.298(5) 0.638(3) 0.090(9) Uiso d 1 1
C C2 0.6955(2) 0.4416(3) 0.82254(17) 0.0279(4) Uani d 1 1
H H2 0.745(3) 0.513(3) 0.752(2) 0.030(5) Uiso d 1 1
O O2 0.36375(16) 0.4045(2) 0.85386(12) 0.0410(3) Uani d 1 1
C C3 0.8156(3) 0.2522(3) 0.8626(2) 0.0335(4) Uani d 1 1
H H3A 0.766(3) 0.185(3) 0.929(2) 0.027(5) Uiso d 1 1
H H3B 0.818(3) 0.159(4) 0.790(2) 0.043(6) Uiso d 1 1
O O3 1.00479(17) 0.3089(2) 0.91449(14) 0.0416(3) Uani d 1 1
H H3 1.068(3) 0.328(4) 0.853(2) 0.060(8) Uiso d 1 1
C C4 1.0141(2) 0.2838(3) 0.49298(18) 0.0337(4) Uani d 1 1
O O4 1.09075(18) 0.2742(2) 0.60716(13) 0.0444(3) Uani d 1 1
C C5 0.7975(2) 0.2799(3) 0.47379(18) 0.0334(4) Uani d 1 1
H H5 0.747(3) 0.249(3) 0.547(2) 0.042(6) Uiso d 1 1
O O5 1.10934(17) 0.2963(2) 0.39725(14) 0.0464(4) Uani d 1 1
C C6 0.6730(3) 0.3141(3) 0.36890(18) 0.0344(4) Uani d 1 1
H H6 0.536(3) 0.309(3) 0.3789(18) 0.035(5) Uiso d 1 1
O O6 0.56920(19) 0.3966(2) 0.15278(12) 0.0456(3) Uani d 1 1
C C7 0.7101(3) 0.3600(3) 0.23456(18) 0.0355(4) Uani d 1 1
O O7 0.8833(2) 0.3607(3) 0.20481(13) 0.0527(4) Uani d 1 1
H H7 0.987(5) 0.321(6) 0.276(3) 0.106(11) Uiso d 1 1

loop_
_atom_site_aniso_label
_atom_site_aniso_U_11
_atom_site_aniso_U_22
_atom_site_aniso_U_33
_atom_site_aniso_U_12
_atom_site_aniso_U_13
_atom_site_aniso_U_23
C1 0.0226(7) 0.0297(9) 0.0290(8) 0.0012(7) -0.0027(6) 0.0034(8)
N1 0.0205(7) 0.0361(9) 0.0366(9) -0.0007(7) -0.0058(7) -0.0023(7)
O1 0.0277(6) 0.0576(9) 0.0297(7) 0.0005(6) -0.0031(5) -0.0059(6)
C2 0.0217(8) 0.0338(10) 0.0277(9) -0.0009(7) 0.0014(6) 0.0044(7)
O2 0.0232(6) 0.0631(9) 0.0368(7) -0.0069(6) 0.0045(5) -0.0090(7)
C3 0.0244(8) 0.0384(11) 0.0370(10) 0.0050(7) 0.0009(7) 0.0012(9)
O3 0.0191(5) 0.0594(9) 0.0459(7) 0.0075(6) 0.0023(5) 0.0109(7)
C4 0.0292(8) 0.0307(9) 0.0393(9) -0.0027(8) -0.0031(7) -0.0016(9)
O4 0.0314(6) 0.0579(9) 0.0406(7) -0.0049(6) -0.0083(5) 0.0026(7)
C5 0.0283(8) 0.0413(11) 0.0309(9) -0.0034(8) 0.0042(7) 0.0024(9)
O5 0.0290(6) 0.0661(9) 0.0443(8) 0.0001(7) 0.0056(6) -0.0005(8)
C6 0.0276(8) 0.0395(11) 0.0356(9) -0.0045(8) 0.0014(7) 0.0011(8)
O6 0.0498(8) 0.0475(8) 0.0352(7) -0.0085(7) -0.0123(6) 0.0046(7)
C7 0.0419(9) 0.0315(10) 0.0311(8) -0.0092(7) -0.0035(7) -0.0015(7)
O7 0.0450(8) 0.0814(12) 0.0312(7) -0.0141(8) 0.0030(6) 0.0031(8)

loop_
_atom_type_symbol
_atom_type_description
_atom_type_scat_dispersion_real
_atom_type_scat_dispersion_imag
_atom_type_scat_source
C C 0.0033 0.0016 'International Tables Vol C Tables 4.2.6.8 and 6.1.1.4'
H H 0.0000 0.0000 'International Tables Vol C Tables 4.2.6.8 and 6.1.1.4'
N N 0.0061 0.0033 'International Tables Vol C Tables 4.2.6.8 and 6.1.1.4'
O O 0.0106 0.0060 'International Tables Vol C Tables 4.2.6.8 and 6.1.1.4'

loop_
_geom_angle_atom_site_label_1
_geom_angle_atom_site_label_2
_geom_angle_atom_site_label_3
_geom_angle
O2 C1 O1 125.85(15)
O2 C1 C2 121.02(15)
O1 C1 C2 113.13(14)
C2 N1 H1A 111.8(15)
C2 N1 H1B 109.5(14)
H1A N1 H1B 111(2)
C2 N1 H1C 111.1(14)
H1A N1 H1C 103(2)
H1B N1 H1C 110.2(19)
C1 O1 H1 110.8(19)
N1 C2 C1 107.97(14)
N1 C2 C3 109.22(15)
C1 C2 C3 111.00(14)
N1 C2 H2 108.5(11)
C1 C2 H2 108.5(11)
C3 C2 H2 111.6(11)
O3 C3 C2 110.06(15)
O3 C3 H3A 104.8(12)
C2 C3 H3A 110.4(12)
O3 C3 H3B 110.9(13)
C2 C3 H3B 111.2(13)
H3A C3 H3B 109.2(18)
C3 O3 H3 107.6(17)
O4 C4 O5 123.59(15)
O4 C4 C5 115.63(17)
O5 C4 C5 120.78(16)
C6 C5 C4 130.62(18)
C6 C5 H5 117.0(13)
C4 C5 H5 112.4(13)
C4 O5 H7 113.0(12)
C5 C6 C7 129.76(17)
C5 C6 H6 117.0(12)
C7 C6 H6 113.3(12)
O6 C7 O7 121.31(18)
O6 C7 C6 118.22(17)
O7 C7 C6 120.47(16)
C7 O7 H7 115.7(18)

loop_
_geom_bond_atom_site_label_1
_geom_bond_atom_site_label_2
_geom_bond_distance
C1 O2 1.206(2)
C1 O1 1.301(2)
C1 C2 1.524(2)
N1 C2 1.483(2)
N1 H1A 0.93(3)
N1 H1B 0.86(2)
N1 H1C 0.90(2)
O1 H1 0.93(3)
C2 C3 1.527(2)
C2 H2 0.97(2)
C3 O3 1.409(2)
C3 H3A 0.93(2)
C3 H3B 0.98(2)
O3 H3 0.83(2)
C4 O4 1.245(2)
C4 O5 1.267(2)
C4 C5 1.495(2)
C5 C6 1.327(3)
C5 H5 0.90(2)
O5 H7 1.45(4)
C6 C7 1.486(3)
C6 H6 0.970(18)
O6 C7 1.240(2)
C7 O7 1.280(2)
O7 H7 1.00(4)

loop_
_geom_hbond_atom_site_label_D
_geom_hbond_atom_site_label_H
_geom_hbond_atom_site_label_A
_geom_hbond_site_symmetry_A
_geom_hbond_distance_DH
_geom_hbond_distance_HA
_geom_hbond_distance_DA
_geom_hbond_angle_DHA
N1 H1A O6 1_556 0.93(3) 1.91(3) 2.837(2) 173(2)
N1 H1B O3 2_757 0.86(2) 2.10(2) 2.840(2) 143.5(18)
N1 H1C O6 2_656 0.90(2) 1.98(2) 2.866(2) 168(2)
O1 H1 O4 1_455 0.93(3) 1.61(3) 2.5338(18) 175(3)
O3 H3 O2 1_655 0.83(2) 2.12(2) 2.7224(18) 130(2)
O7 H7 O5 . 1.00(4) 1.45(4) 2.428(2) 165(3)

loop_
_geom_torsion_atom_site_label_1
_geom_torsion_atom_site_label_2
_geom_torsion_atom_site_label_3
_geom_torsion_atom_site_label_4
_geom_torsion
O2 C1 C2 N1 -20.8(2)
O1 C1 C2 N1 160.15(15)
O2 C1 C2 C3 98.9(2)
O1 C1 C2 C3 -80.16(19)
N1 C2 C3 O3 -54.5(2)
C1 C2 C3 O3 -173.39(15)
O4 C4 C5 C6 170.0(2)
O5 C4 C5 C6 -10.0(3)
C4 C5 C6 C7 2.6(4)
C5 C6 C7 O6 -176.5(2)
C5 C6 C7 O7 3.8(3)
